data_7237247
loop_
_publ_author_name
'Prasad, Ram R. R.'
'Seidner, Sarah E.'
'Cordes, David B.'
'Lozinska, Magdalena M.'
'Dawson, Daniel M.'
'Thompson, Megan J.'
'D\"uren, Tina'
'Chakarova, Kristina K.'
'Mihaylov, Mihail Y.'
'Hadjiivanov, Konstantin I.'
'Hoffmann, Frank'
'Slawin, Alexandra M. Z.'
'Ashbrook, Sharon E.'
'Clarke, Matthew L.'
'Wright, Paul A.'

_publ_section_title
;
 STA-27, a porous Lewis acidic scandium MOF with an unexpected topology
 type prepared with 2,3,5,6-tetrakis(4-carboxyphenyl)pyrazine
;
_journal_issue 10
_journal_name_full 'Journal of Materials Chemistry A'
_journal_page_first 5685
_journal_paper_doi 10.1039/C8TA10610J
_journal_volume 7
_journal_year 2019
_chemical_formula_moiety 'C32 H20 N2 O11 Sc2'
_chemical_formula_sum 'C32 H20 N2 O11 Sc2'
_chemical_formula_weight 698.43
_space_group_crystal_system monoclinic
_space_group_IT_number 13
_space_group_name_Hall '-P 2yc'
_space_group_name_H-M_alt 'P 1 2/c 1'
_atom_sites_solution_hydrogens geom
_atom_sites_solution_primary direct
_atom_sites_solution_secondary difmap
_audit_creation_date 2018-05-21
_audit_creation_method 'by CrystalStructure 4.3'
_audit_update_record
;
2018-11-01 deposited with the CCDC.
2019-01-23 downloaded from the CCDC.
;
_cell_angle_alpha 90.0000
_cell_angle_beta 99.277(14)
_cell_angle_gamma 90.0000
_cell_formula_units_Z 2
_cell_length_a 15.504(7)
_cell_length_b 9.443(4)
_cell_length_c 15.975(7)
_cell_measurement_reflns_used 623
_cell_measurement_temperature 173
_cell_measurement_theta_max 67.40
_cell_measurement_theta_min 40.20
_cell_volume 2308.2(18)
_computing_cell_refinement 'CrystalClear-SM Expert 2.1 b42'
_computing_data_collection 'CrystalClear-SM Expert 2.1 b42 (Rigaku, 2015)'
_computing_data_reduction 'CrystalClear-SM Expert 2.1 b42'
_computing_molecular_graphics 'CrystalStructure 4.3'
_computing_publication_material 'CrystalStructure 4.3 (Rigaku, 2018)'
_computing_structure_refinement 'SHELXL Version 2016/6 (Sheldrick, 2008)'
_computing_structure_solution 'SHELXT Version 2014/5 (Sheldrick, 2014)'
_diffrn_ambient_temperature 173
_diffrn_detector_area_resol_mean 5.814
_diffrn_measured_fraction_theta_full 0.977
_diffrn_measured_fraction_theta_max 0.972
_diffrn_measurement_device_type 'Rigaku XtaLAB P100'
_diffrn_measurement_method \w
_diffrn_radiation_type 'Cu K\a'
_diffrn_radiation_wavelength 1.54187
_diffrn_reflns_av_R_equivalents 0.1396
_diffrn_reflns_av_unetI/netI 0.0843
_diffrn_reflns_Laue_measured_fraction_full 0.977
_diffrn_reflns_Laue_measured_fraction_max 0.972
_diffrn_reflns_limit_h_max 16
_diffrn_reflns_limit_h_min -18
_diffrn_reflns_limit_k_max 10
_diffrn_reflns_limit_k_min -11
_diffrn_reflns_limit_l_max 19
_diffrn_reflns_limit_l_min -16
_diffrn_reflns_number 21991
_diffrn_reflns_point_group_measured_fraction_full 0.977
_diffrn_reflns_point_group_measured_fraction_max 0.972
_diffrn_reflns_theta_full 67.687
_diffrn_reflns_theta_max 67.910
_diffrn_reflns_theta_min 2.888
_diffrn_standards_number 0
_exptl_absorpt_coefficient_mu 2.900
_exptl_absorpt_correction_T_max 0.917
_exptl_absorpt_correction_T_min 0.637
_exptl_absorpt_correction_type multi-scan
_exptl_absorpt_process_details 'REQAB (Rigaku, 1998)'
_exptl_crystal_colour colorless
_exptl_crystal_density_diffrn 1.005
_exptl_crystal_density_method 'not measured'
_exptl_crystal_description prism
_exptl_crystal_F_000 712.00
_exptl_crystal_recrystallization_method 'Solvothermal reaction in DMF, HNO3(aq) and acetonitrile'
_exptl_crystal_size_max 0.060
_exptl_crystal_size_mid 0.050
_exptl_crystal_size_min 0.030
_refine_diff_density_max 2.01
_refine_diff_density_min -1.01
_refine_ls_extinction_method none
_refine_ls_goodness_of_fit_ref 1.560
_refine_ls_hydrogen_treatment constr
_refine_ls_number_parameters 214
_refine_ls_number_reflns 4086
_refine_ls_number_restraints 0
_refine_ls_R_factor_all 0.1725
_refine_ls_R_factor_gt 0.1409
_refine_ls_shift/su_max 0.000
_refine_ls_structure_factor_coef Fsqd
_refine_ls_weighting_details 'w = 1/[\s^2^(Fo^2^)+(0.2000P)^2^] where P=(Fo^2^+2Fc^2^)/3'
_refine_ls_weighting_scheme calc
_refine_ls_wR_factor_gt 0.4052
_refine_ls_wR_factor_ref 0.4218
_reflns_Friedel_coverage 0.000
_reflns_number_gt 2631
_reflns_number_total 4086
_reflns_threshold_expression F^2^>2.0\s(F^2^)
_cod_data_source_file c8ta10610j2.cif
_cod_data_source_block STA-27
_cod_original_sg_symbol_H-M P2/c
_cod_database_code 7237247

loop_
_space_group_symop_id
_space_group_symop_operation_xyz
1 +X,+Y,+Z
2 -X,+Y,1/2-Z
3 -X,-Y,-Z
4 +X,-Y,-1/2+Z

loop_
_atom_site_label
_atom_site_type_symbol
_atom_site_fract_x
_atom_site_fract_y
_atom_site_fract_z
_atom_site_U_iso_or_equiv
_atom_site_adp_type
_atom_site_occupancy
_atom_site_site_symmetry_order
_atom_site_calc_flag
_atom_site_refinement_flags_posn
_atom_site_refinement_flags_adp
_atom_site_refinement_flags_occupancy
Sc1 Sc 0.04345(10) 0.44651(18) 0.65128(10) 0.0402(6) Uani 1 1 d . . .
O1 O 0.000000 0.3475(9) 0.750000 0.044(2) Uani 1 2 d S T P
O2 O 0.1446(5) 0.2992(11) 0.6510(5) 0.082(3) Uani 1 1 d . . .
O10 O 0.0915(5) 0.5694(9) 0.5643(5) 0.067(2) Uani 1 1 d . . .
O11 O 0.0356(4) 0.6712(7) 0.4400(4) 0.0510(16) Uani 1 1 d . . .
O17 O 0.8763(4) 0.5701(9) 0.7606(5) 0.065(2) Uani 1 1 d . . .
O18 O 0.9389(4) 0.5859(7) 0.6438(4) 0.0467(15) Uani 1 1 d . . .
N2 N 0.4960(6) 0.8669(12) 0.5347(9) 0.094(4) Uani 1 1 d . . .
C1 C 0.4223(6) 0.9384(13) 0.4990(9) 0.073(4) Uani 1 1 d . . .
C3 C 0.5717(7) 0.9250(15) 0.5318(11) 0.090(5) Uani 1 1 d . . .
C4 C 0.3402(6) 0.8588(13) 0.4953(9) 0.071(4) Uani 1 1 d . . .
C5 C 0.2762(6) 0.8503(13) 0.4221(8) 0.066(3) Uani 1 1 d . . .
H5 H 0.286658 0.893938 0.371070 0.079 Uiso 1 1 calc R U .
C6 C 0.1986(6) 0.7795(12) 0.4233(6) 0.055(3) Uani 1 1 d . . .
H6 H 0.156774 0.773422 0.372941 0.066 Uiso 1 1 calc R U .
C7 C 0.1809(6) 0.7163(12) 0.4985(7) 0.057(3) Uani 1 1 d . . .
C8 C 0.2429(9) 0.7202(18) 0.5697(9) 0.104(6) Uani 1 1 d . . .
H8 H 0.231987 0.674803 0.619990 0.125 Uiso 1 1 calc R U .
C9 C 0.3229(8) 0.7908(18) 0.5694(11) 0.113(7) Uani 1 1 d . . .
H9 H 0.365389 0.792673 0.619381 0.135 Uiso 1 1 calc R U .
C10 C 0.0973(6) 0.6465(11) 0.4997(6) 0.049(2) Uani 1 1 d . . .
C11 C 0.6500(7) 0.8378(13) 0.5696(9) 0.071(3) Uani 1 1 d . . .
C12 C 0.6529(7) 0.7773(17) 0.6492(10) 0.092(5) Uani 1 1 d . . .
H12 H 0.605462 0.787687 0.679615 0.110 Uiso 1 1 calc R U .
C13 C 0.7250(7) 0.7033(16) 0.6823(9) 0.085(4) Uani 1 1 d . . .
H13 H 0.727163 0.662037 0.736868 0.102 Uiso 1 1 calc R U .
C14 C 0.7955(7) 0.6846(12) 0.6408(7) 0.059(3) Uani 1 1 d . . .
C15 C 0.7892(7) 0.7412(14) 0.5594(7) 0.065(3) Uani 1 1 d . . .
H15 H 0.835128 0.725941 0.527607 0.078 Uiso 1 1 calc R U .
C16 C 0.7183(8) 0.8177(16) 0.5253(9) 0.082(4) Uani 1 1 d . . .
H16 H 0.715664 0.857780 0.470407 0.098 Uiso 1 1 calc R U .
C17 C 0.8761(6) 0.6121(11) 0.6834(6) 0.050(2) Uani 1 1 d . . .

loop_
_atom_site_aniso_label
_atom_site_aniso_U_11
_atom_site_aniso_U_22
_atom_site_aniso_U_33
_atom_site_aniso_U_23
_atom_site_aniso_U_13
_atom_site_aniso_U_12
Sc1 0.0268(8) 0.0643(11) 0.0283(8) -0.0017(7) 0.0010(6) -0.0086(7)
O1 0.040(4) 0.061(5) 0.030(4) 0.000 0.007(3) 0.000
O2 0.050(4) 0.131(7) 0.063(5) -0.004(5) 0.002(4) 0.041(5)
O10 0.060(4) 0.094(6) 0.048(4) 0.002(4) 0.008(3) -0.040(4)
O11 0.027(3) 0.075(4) 0.047(3) -0.012(3) -0.006(3) -0.012(3)
O17 0.045(4) 0.103(6) 0.044(4) 0.012(4) -0.004(3) 0.031(4)
O18 0.046(3) 0.055(4) 0.042(3) 0.001(3) 0.016(3) -0.007(3)
N2 0.036(4) 0.095(7) 0.138(11) 0.074(8) -0.024(5) -0.017(5)
C1 0.029(5) 0.081(8) 0.100(10) 0.039(7) -0.013(5) -0.002(5)
C3 0.026(5) 0.102(10) 0.134(13) 0.069(9) -0.008(6) -0.018(5)
C4 0.029(4) 0.082(8) 0.090(8) 0.041(7) -0.023(5) -0.008(5)
C5 0.036(5) 0.084(7) 0.079(8) 0.039(6) 0.009(5) -0.008(5)
C6 0.032(4) 0.086(7) 0.044(5) 0.014(5) -0.005(4) -0.017(4)
C7 0.037(5) 0.078(7) 0.052(6) 0.024(5) -0.010(4) -0.014(5)
C8 0.076(8) 0.147(13) 0.072(8) 0.063(9) -0.038(7) -0.069(9)
C9 0.045(6) 0.147(13) 0.125(12) 0.096(11) -0.048(7) -0.051(8)
C10 0.047(5) 0.068(6) 0.033(4) -0.005(4) 0.012(4) -0.021(4)
C11 0.045(5) 0.075(7) 0.086(8) 0.040(7) -0.010(5) -0.014(5)
C12 0.034(5) 0.140(12) 0.101(10) 0.074(10) 0.011(6) 0.015(6)
C13 0.054(6) 0.119(10) 0.081(9) 0.062(8) 0.008(6) 0.022(7)
C14 0.047(5) 0.064(6) 0.063(7) 0.022(5) 0.002(5) 0.010(5)
C15 0.043(5) 0.098(8) 0.048(6) 0.018(6) -0.009(4) 0.010(5)
C16 0.055(6) 0.111(10) 0.073(8) 0.055(8) -0.008(6) -0.002(7)
C17 0.053(5) 0.062(6) 0.032(4) -0.002(4) -0.002(4) 0.012(5)

loop_
_atom_type_symbol
_atom_type_description
_atom_type_scat_dispersion_real
_atom_type_scat_dispersion_imag
_atom_type_scat_source
C C 0.0181 0.0091
;
International Tables for Crystallography
(Vol. C, Tables 4.2.6.8 and 6.1.1.4)
;
H H 0.0000 0.0000
;
International Tables for Crystallography
(Vol. C, Table 6.1.1.4)
;
N N 0.0311 0.0180
;
International Tables for Crystallography
(Vol. C, Tables 4.2.6.8 and 6.1.1.4)
;
O O 0.0492 0.0322
;
International Tables for Crystallography
(Vol. C, Tables 4.2.6.8 and 6.1.1.4)
;
Sc Sc 0.3119 1.5331
;
International Tables for Crystallography
(Vol. C, Tables 4.2.6.8 and 6.1.1.4)
;

loop_
_geom_angle_atom_site_label_1
_geom_angle_atom_site_label_2
_geom_angle_atom_site_label_3
_geom_angle
_geom_angle_site_symmetry_1
_geom_angle_site_symmetry_3
O1 Sc1 O10 171.7(3) . .
O1 Sc1 O11 93.8(3) . 3_566
O10 Sc1 O11 93.7(3) . 3_566
O1 Sc1 O18 89.0(2) . 1_455
O10 Sc1 O18 88.1(3) . 1_455
O11 Sc1 O18 86.1(3) 3_566 1_455
O1 Sc1 O17 88.3(3) . 2_656
O10 Sc1 O17 84.1(3) . 2_656
O11 Sc1 O17 177.8(3) 3_566 2_656
O18 Sc1 O17 93.4(3) 1_455 2_656
O1 Sc1 O2 92.2(3) . .
O10 Sc1 O2 91.2(4) . .
O11 Sc1 O2 90.0(3) 3_566 .
O18 Sc1 O2 176.0(3) 1_455 .
O17 Sc1 O2 90.4(4) 2_656 .
O1 Sc1 Sc1 27.3(2) . 2_556
O10 Sc1 Sc1 145.1(2) . 2_556
O11 Sc1 Sc1 110.61(19) 3_566 2_556
O18 Sc1 Sc1 69.76(18) 1_455 2_556
O17 Sc1 Sc1 71.1(2) 2_656 2_556
O2 Sc1 Sc1 112.7(3) . 2_556
Sc1 O1 Sc1 125.4(5) 2_556 .
C10 O10 Sc1 162.7(7) . .
C10 O11 Sc1 136.5(7) . 3_566
C17 O17 Sc1 136.5(6) . 2_656
C17 O18 Sc1 138.6(6) . 1_655
C3 N2 C1 118.2(9) . .
N2 C1 C3 120.4(10) . 3_676
N2 C1 C4 115.0(9) . .
C3 C1 C4 124.6(9) 3_676 .
N2 C3 C1 121.1(11) . 3_676
N2 C3 C11 115.2(10) . .
C1 C3 C11 123.5(9) 3_676 .
C5 C4 C9 117.9(9) . .
C5 C4 C1 123.4(11) . .
C9 C4 C1 118.6(10) . .
C6 C5 C4 121.0(10) . .
C6 C5 H5 119.5 . .
C4 C5 H5 119.5 . .
C5 C6 C7 120.6(9) . .
C5 C6 H6 119.7 . .
C7 C6 H6 119.7 . .
C8 C7 C6 119.4(9) . .
C8 C7 C10 120.7(10) . .
C6 C7 C10 120.0(8) . .
C7 C8 C9 120.8(11) . .
C7 C8 H8 119.6 . .
C9 C8 H8 119.6 . .
C8 C9 C4 120.3(11) . .
C8 C9 H9 119.8 . .
C4 C9 H9 119.8 . .
O11 C10 O10 125.0(8) . .
O11 C10 C7 118.4(8) . .
O10 C10 C7 116.6(9) . .
C16 C11 C12 119.9(11) . .
C16 C11 C3 120.4(11) . .
C12 C11 C3 119.7(12) . .
C13 C12 C11 118.3(12) . .
C13 C12 H12 120.8 . .
C11 C12 H12 120.8 . .
C12 C13 C14 123.2(12) . .
C12 C13 H13 118.4 . .
C14 C13 H13 118.4 . .
C13 C14 C15 117.3(10) . .
C13 C14 C17 120.7(10) . .
C15 C14 C17 122.0(10) . .
C16 C15 C14 120.7(11) . .
C16 C15 H15 119.7 . .
C14 C15 H15 119.7 . .
C15 C16 C11 120.5(11) . .
C15 C16 H16 119.7 . .
C11 C16 H16 119.7 . .
O18 C17 O17 122.2(8) . .
O18 C17 C14 121.1(9) . .
O17 C17 C14 116.6(9) . .

loop_
_geom_bond_atom_site_label_1
_geom_bond_atom_site_label_2
_geom_bond_distance
_geom_bond_site_symmetry_2
Sc1 O1 2.039(4) .
Sc1 O10 2.041(7) .
Sc1 O11 2.070(6) 3_566
Sc1 O18 2.077(7) 1_455
Sc1 O17 2.080(7) 2_656
Sc1 O2 2.097(8) .
Sc1 Sc1 3.624(3) 2_556
O10 C10 1.279(12) .
O11 C10 1.259(12) .
O17 C17 1.295(12) .
O18 C17 1.268(12) .
N2 C3 1.303(14) .
N2 C1 1.371(13) .
C1 C3 1.388(16) 3_676
C1 C4 1.472(14) .
C3 C11 1.510(16) .
C4 C5 1.409(16) .
C4 C9 1.410(18) .
C5 C6 1.379(13) .
C5 H5 0.9500 .
C6 C7 1.408(14) .
C6 H6 0.9500 .
C7 C8 1.367(15) .
C7 C10 1.456(12) .
C8 C9 1.408(15) .
C8 H8 0.9500 .
C9 H9 0.9500 .
C11 C16 1.378(19) .
C11 C12 1.389(18) .
C12 C13 1.352(16) .
C12 H12 0.9500 .
C13 C14 1.378(17) .
C13 H13 0.9500 .
C14 C15 1.394(15) .
C14 C17 1.490(13) .
C15 C16 1.354(15) .
C15 H15 0.9500 .
C16 H16 0.9500 .

loop_
_geom_torsion_atom_site_label_1
_geom_torsion_atom_site_label_2
_geom_torsion_atom_site_label_3
_geom_torsion_atom_site_label_4
_geom_torsion
_geom_torsion_site_symmetry_1
_geom_torsion_site_symmetry_4
C3 N2 C1 C3 -6(3) . 3_676
C3 N2 C1 C4 172.7(16) . .
C1 N2 C3 C1 6(3) . 3_676
C1 N2 C3 C11 -177.9(14) . .
N2 C1 C4 C5 -132.7(15) . .
C3 C1 C4 C5 46(2) 3_676 .
N2 C1 C4 C9 49(2) . .
C3 C1 C4 C9 -131.7(18) 3_676 .
C9 C4 C5 C6 1(2) . .
C1 C4 C5 C6 -177.0(12) . .
C4 C5 C6 C7 1.2(19) . .
C5 C6 C7 C8 -3(2) . .
C5 C6 C7 C10 177.7(11) . .
C6 C7 C8 C9 2(3) . .
C10 C7 C8 C9 -178.3(16) . .
C7 C8 C9 C4 0(3) . .
C5 C4 C9 C8 -2(3) . .
C1 C4 C9 C8 176.5(16) . .
Sc1 O11 C10 O10 -62.1(14) 3_566 .
Sc1 O11 C10 C7 121.4(10) 3_566 .
Sc1 O10 C10 O11 -6(3) . .
Sc1 O10 C10 C7 170(2) . .
C8 C7 C10 O11 164.7(14) . .
C6 C7 C10 O11 -15.8(16) . .
C8 C7 C10 O10 -12.1(19) . .
C6 C7 C10 O10 167.4(11) . .
N2 C3 C11 C16 131.3(17) . .
C1 C3 C11 C16 -53(2) 3_676 .
N2 C3 C11 C12 -48(2) . .
C1 C3 C11 C12 127.3(17) 3_676 .
C16 C11 C12 C13 2(2) . .
C3 C11 C12 C13 -178.1(15) . .
C11 C12 C13 C14 0(3) . .
C12 C13 C14 C15 -3(2) . .
C12 C13 C14 C17 175.0(15) . .
C13 C14 C15 C16 4(2) . .
C17 C14 C15 C16 -174.0(12) . .
C14 C15 C16 C11 -2(2) . .
C12 C11 C16 C15 -1(2) . .
C3 C11 C16 C15 179.1(13) . .
Sc1 O18 C17 O17 19.1(16) 1_655 .
Sc1 O18 C17 C14 -156.7(8) 1_655 .
Sc1 O17 C17 O18 -4.8(18) 2_656 .
Sc1 O17 C17 C14 171.1(8) 2_656 .
C13 C14 C17 O18 175.1(12) . .
C15 C14 C17 O18 -7.5(17) . .
C13 C14 C17 O17 -0.9(17) . .
C15 C14 C17 O17 176.5(11) . .
